data_4320617
loop_
_publ_author_name
'Zengquan Qin'
'Michael C. Jennings'
'Richard J. Puddephatt'

_publ_section_title
;
 Self-Assembly of Polymer and Sheet Structures from Palladium(II)
 Complexes by Hydrogen Bonding between Carboxamide Substituents
;
_journal_name_full 'Inorganic Chemistry'
_journal_page_first 6220
_journal_page_last 6228
_journal_paper_doi 10.1021/ic0106625
_journal_volume 40
_journal_year 2001
_chemical_formula_sum 'C33 H42 B2 F8 N6 O5 Pd'
_chemical_formula_weight 882.75
_chemical_name_systematic
;
?
;
_space_group_IT_number 2
_symmetry_cell_setting triclinic
_symmetry_space_group_name_Hall '-P 1'
_symmetry_space_group_name_H-M 'P -1'
_atom_sites_solution_hydrogens geom
_atom_sites_solution_primary direct
_atom_sites_solution_secondary difmap
_audit_creation_method SHELXL-97
_cell_angle_alpha 89.994(3)
_cell_angle_beta 88.272(3)
_cell_angle_gamma 90.002(3)
_cell_formula_units_Z 4
_cell_length_a 11.6074(7)
_cell_length_b 13.9377(8)
_cell_length_c 24.6962(11)
_cell_measurement_temperature 200(2)
_cell_volume 3993.5(4)
_computing_cell_refinement 'Nonius DENZO'
_computing_data_collection 'Nonius COLLECT'
_computing_data_reduction 'Nonius DENZO'
_computing_molecular_graphics 'Bruker SHELXTL'
_computing_publication_material 'Bruker SHELXTL'
_computing_structure_refinement 'SHELXL-97 (Sheldrick, 1997)'
_computing_structure_solution 'SHELXS-97 (Sheldrick, 1990)'
_diffrn_ambient_temperature 200(2)
_diffrn_measured_fraction_theta_full 0.870
_diffrn_measured_fraction_theta_max 0.870
_diffrn_measurement_device_type 'Nonius Kappa CCD'
_diffrn_measurement_method 'phi/omega scans'
_diffrn_radiation_monochromator graphite
_diffrn_radiation_source 'fine-focus sealed tube'
_diffrn_radiation_type MoK\a
_diffrn_radiation_wavelength 0.71073
_diffrn_reflns_av_R_equivalents 0.0600
_diffrn_reflns_av_sigmaI/netI 0.1038
_diffrn_reflns_limit_h_max 11
_diffrn_reflns_limit_h_min -13
_diffrn_reflns_limit_k_max 14
_diffrn_reflns_limit_k_min -15
_diffrn_reflns_limit_l_max 28
_diffrn_reflns_limit_l_min -25
_diffrn_reflns_number 18383
_diffrn_reflns_theta_full 24.11
_diffrn_reflns_theta_max 24.11
_diffrn_reflns_theta_min 2.79
_exptl_absorpt_coefficient_mu 0.548
_exptl_absorpt_correction_T_max 0.9272
_exptl_absorpt_correction_T_min 0.8106
_exptl_absorpt_correction_type integration
_exptl_crystal_colour colourless
_exptl_crystal_density_diffrn 1.468
_exptl_crystal_density_method 'not measured'
_exptl_crystal_description 'hexagonal prism'
_exptl_crystal_F_000 1800
_exptl_crystal_size_max 0.40
_exptl_crystal_size_mid 0.27
_exptl_crystal_size_min 0.14
_refine_diff_density_max 1.587
_refine_diff_density_min -0.942
_refine_diff_density_rms 0.121
_refine_ls_extinction_method none
_refine_ls_goodness_of_fit_ref 1.050
_refine_ls_hydrogen_treatment mixed
_refine_ls_matrix_type full
_refine_ls_number_parameters 963
_refine_ls_number_reflns 11049
_refine_ls_number_restraints 28
_refine_ls_restrained_S_all 1.054
_refine_ls_R_factor_all 0.1213
_refine_ls_R_factor_gt 0.0814
_refine_ls_shift/su_max 0.250
_refine_ls_shift/su_mean 0.012
_refine_ls_structure_factor_coef Fsqd
_refine_ls_weighting_details 'calc w=1/[\s^2^(Fo^2^)+(0.0931P)^2^+26.9954P] where P=(Fo^2^+2Fc^2^)/3'
_refine_ls_weighting_scheme calc
_refine_ls_wR_factor_gt 0.2071
_refine_ls_wR_factor_ref 0.2253
_reflns_number_gt 7180
_reflns_number_total 11049
_reflns_threshold_expression >2sigma(I)
_cod_data_source_file ic0106625_8.cif
_cod_data_source_block complex15
_cod_depositor_comments
;
The following automatic conversions were performed:

'_symmetry_cell_setting' value 'Triclinic' changed to 'triclinic'
according to the built-in table from CIF Core dictionary named
'cif_core.dic' version 2.4.1 from 2010-06-29.

Automatic conversion script
Id: cif_fix_values 1646 2011-03-28 12:23:43Z adriana 
;
_cod_database_code 4320617

loop_
_symmetry_equiv_pos_as_xyz
'x, y, z'
'-x, -y, -z'

loop_
_atom_site_label
_atom_site_type_symbol
_atom_site_fract_x
_atom_site_fract_y
_atom_site_fract_z
_atom_site_U_iso_or_equiv
_atom_site_adp_type
_atom_site_occupancy
_atom_site_symmetry_multiplicity
_atom_site_calc_flag
_atom_site_refinement_flags
_atom_site_disorder_assembly
_atom_site_disorder_group
Pd1 Pd 0.21746(6) 0.24261(5) 0.46735(3) 0.0262(2) Uani 1 1 d . . .
N1 N 0.2959(7) 0.1440(5) 0.5125(3) 0.0284(18) Uani 1 1 d . . .
C2 C 0.2879(9) 0.0467(6) 0.5068(4) 0.033(2) Uani 1 1 d . . .
H2A H 0.2456 0.0213 0.4778 0.040 Uiso 1 1 calc R . .
C3 C 0.3392(9) -0.0150(6) 0.5417(4) 0.037(3) Uani 1 1 d . . .
H3A H 0.3346 -0.0821 0.5356 0.045 Uiso 1 1 calc R . .
C4 C 0.3985(9) 0.0195(7) 0.5863(4) 0.036(2) Uani 1 1 d . A .
C5 C 0.4044(9) 0.1182(7) 0.5914(4) 0.035(2) Uani 1 1 d . . .
H5A H 0.4444 0.1450 0.6207 0.042 Uiso 1 1 calc R . .
C6 C 0.3536(8) 0.1791(6) 0.5547(4) 0.023(2) Uani 1 1 d . . .
C7 C 0.3601(8) 0.2860(6) 0.5571(4) 0.028(2) Uani 1 1 d . . .
C8 C 0.4109(9) 0.3369(6) 0.5970(4) 0.032(2) Uani 1 1 d . . .
H8A H 0.4441 0.3044 0.6265 0.038 Uiso 1 1 calc R . .
C9 C 0.4141(9) 0.4373(7) 0.5944(4) 0.035(2) Uani 1 1 d . . .
C10 C 0.3665(9) 0.4791(7) 0.5503(4) 0.035(2) Uani 1 1 d . . .
H10A H 0.3714 0.5467 0.5458 0.042 Uiso 1 1 calc R . .
C11 C 0.3121(9) 0.4255(6) 0.5125(4) 0.035(2) Uani 1 1 d . . .
H11A H 0.2766 0.4571 0.4832 0.042 Uiso 1 1 calc R . .
N12 N 0.3073(7) 0.3297(5) 0.5154(3) 0.0292(19) Uani 1 1 d . . .
C13 C 0.4538(10) -0.0472(7) 0.6270(4) 0.044(3) Uani 1 1 d . . .
C14 C 0.5727(19) 0.0024(15) 0.6465(9) 0.035(5) Uiso 0.50 1 d P A 1
H14A H 0.5543 0.0581 0.6693 0.052 Uiso 0.50 1 calc PR A 1
H14B H 0.6187 0.0230 0.6146 0.052 Uiso 0.50 1 calc PR A 1
H14C H 0.6168 -0.0442 0.6672 0.052 Uiso 0.50 1 calc PR A 1
C15 C 0.376(2) -0.0531(16) 0.6765(9) 0.043(5) Uiso 0.50 1 d P A 1
H15A H 0.3330 0.0072 0.6809 0.064 Uiso 0.50 1 calc PR A 1
H15B H 0.4217 -0.0644 0.7085 0.064 Uiso 0.50 1 calc PR A 1
H15C H 0.3211 -0.1061 0.6724 0.064 Uiso 0.50 1 calc PR A 1
C16 C 0.483(2) -0.1427(16) 0.6031(9) 0.037(6) Uiso 0.50 1 d P A 1
H16A H 0.4180 -0.1866 0.6088 0.055 Uiso 0.50 1 calc PR A 1
H16B H 0.5511 -0.1687 0.6206 0.055 Uiso 0.50 1 calc PR A 1
H16C H 0.4998 -0.1355 0.5642 0.055 Uiso 0.50 1 calc PR A 1
C14 C 0.525(3) -0.006(2) 0.6652(13) 0.075(9) Uiso 0.50 1 d P A 2
H14D H 0.4806 0.0414 0.6867 0.112 Uiso 0.50 1 calc PR A 2
H14E H 0.5899 0.0262 0.6466 0.112 Uiso 0.50 1 calc PR A 2
H14F H 0.5537 -0.0557 0.6892 0.112 Uiso 0.50 1 calc PR A 2
C15 C 0.350(3) -0.096(2) 0.6579(14) 0.093(10) Uiso 0.50 1 d P A 2
H15D H 0.3004 -0.0463 0.6747 0.140 Uiso 0.50 1 calc PR A 2
H15E H 0.3785 -0.1383 0.6861 0.140 Uiso 0.50 1 calc PR A 2
H15F H 0.3050 -0.1334 0.6324 0.140 Uiso 0.50 1 calc PR A 2
C16 C 0.527(3) -0.1276(19) 0.5954(11) 0.054(8) Uiso 0.50 1 d P A 2
H16D H 0.4742 -0.1722 0.5780 0.081 Uiso 0.50 1 calc PR A 2
H16E H 0.5737 -0.1627 0.6211 0.081 Uiso 0.50 1 calc PR A 2
H16F H 0.5770 -0.0972 0.5679 0.081 Uiso 0.50 1 calc PR A 2
C17 C 0.4674(10) 0.4953(7) 0.6403(4) 0.044(3) Uani 1 1 d . . .
C18 C 0.5731(13) 0.4476(10) 0.6601(7) 0.089(5) Uani 1 1 d . . .
H18A H 0.6044 0.4852 0.6898 0.134 Uiso 1 1 calc R . .
H18B H 0.6308 0.4433 0.6303 0.134 Uiso 1 1 calc R . .
H18C H 0.5537 0.3829 0.6730 0.134 Uiso 1 1 calc R . .
C19 C 0.3756(13) 0.5004(11) 0.6867(5) 0.085(5) Uani 1 1 d . . .
H19A H 0.3053 0.5298 0.6733 0.127 Uiso 1 1 calc R . .
H19B H 0.4050 0.5392 0.7163 0.127 Uiso 1 1 calc R . .
H19C H 0.3584 0.4355 0.6999 0.127 Uiso 1 1 calc R . .
C20 C 0.4969(13) 0.5974(8) 0.6213(5) 0.071(4) Uani 1 1 d . . .
H20A H 0.4274 0.6283 0.6079 0.106 Uiso 1 1 calc R . .
H20B H 0.5558 0.5946 0.5921 0.106 Uiso 1 1 calc R . .
H20C H 0.5262 0.6344 0.6516 0.106 Uiso 1 1 calc R . .
N21 N 0.1304(7) 0.3496(5) 0.4308(3) 0.0319(19) Uani 1 1 d . . .
C22 C 0.1663(9) 0.3933(7) 0.3843(4) 0.036(2) Uani 1 1 d . . .
H22A H 0.2344 0.3709 0.3661 0.043 Uiso 1 1 calc R . .
C23 C 0.1078(9) 0.4684(7) 0.3628(4) 0.038(3) Uani 1 1 d . . .
H23A H 0.1340 0.4966 0.3297 0.045 Uiso 1 1 calc R . .
C24 C 0.0099(9) 0.5033(7) 0.3895(4) 0.036(2) Uani 1 1 d . . .
C25 C -0.0291(10) 0.4556(7) 0.4357(4) 0.048(3) Uani 1 1 d . . .
H25A H -0.0984 0.4750 0.4540 0.057 Uiso 1 1 calc R . .
C26 C 0.0348(9) 0.3783(7) 0.4552(4) 0.039(3) Uani 1 1 d . . .
H26A H 0.0081 0.3458 0.4870 0.047 Uiso 1 1 calc R . .
C27 C -0.0555(10) 0.5908(8) 0.3730(5) 0.043(3) Uani 1 1 d . . .
N28 N -0.0578(9) 0.6125(7) 0.3207(4) 0.067(3) Uani 1 1 d . . .
H28A H -0.0961 0.6633 0.3100 0.080 Uiso 1 1 calc R . .
H28B H -0.0211 0.5762 0.2967 0.080 Uiso 1 1 calc R . .
O29 O -0.1054(7) 0.6392(5) 0.4086(3) 0.054(2) Uani 1 1 d . . .
N31 N 0.1291(7) 0.1511(5) 0.4199(3) 0.0318(19) Uani 1 1 d . . .
C32 C 0.0305(9) 0.1107(7) 0.4372(4) 0.040(3) Uani 1 1 d . . .
H32A H 0.0054 0.1193 0.4739 0.048 Uiso 1 1 calc R . .
C33 C -0.0368(10) 0.0560(7) 0.4027(4) 0.043(3) Uani 1 1 d . . .
H33A H -0.1058 0.0261 0.4157 0.052 Uiso 1 1 calc R . .
C34 C -0.0003(9) 0.0465(7) 0.3491(4) 0.039(3) Uani 1 1 d . . .
C35 C 0.1019(9) 0.0887(7) 0.3317(4) 0.035(2) Uani 1 1 d . . .
H35A H 0.1278 0.0832 0.2950 0.042 Uiso 1 1 calc R . .
C36 C 0.1647(9) 0.1384(7) 0.3679(4) 0.035(2) Uani 1 1 d . . .
H36A H 0.2365 0.1651 0.3561 0.042 Uiso 1 1 calc R . .
C37 C -0.0725(9) -0.0049(8) 0.3092(5) 0.042(3) Uani 1 1 d . . .
N38 N -0.1231(8) -0.0851(7) 0.3270(4) 0.056(3) Uani 1 1 d . . .
H38A H -0.1662 -0.1188 0.3053 0.067 Uiso 1 1 calc R . .
H38B H -0.1134 -0.1044 0.3605 0.067 Uiso 1 1 calc R . .
O39 O -0.0812(7) 0.0271(6) 0.2634(3) 0.054(2) Uani 1 1 d . . .
Pd2 Pd 0.78253(6) 0.74265(5) 0.03266(3) 0.0263(2) Uani 1 1 d . . .
N41 N 0.7039(7) 0.6437(5) -0.0123(3) 0.0296(19) Uani 1 1 d . . .
C42 C 0.7121(9) 0.5461(6) -0.0072(4) 0.035(2) Uani 1 1 d . . .
H42A H 0.7548 0.5204 0.0216 0.041 Uiso 1 1 calc R . .
C43 C 0.6608(9) 0.4845(7) -0.0421(4) 0.035(2) Uani 1 1 d . . .
H43A H 0.6656 0.4172 -0.0364 0.042 Uiso 1 1 calc R . .
C44 C 0.6016(9) 0.5202(7) -0.0859(4) 0.035(2) Uani 1 1 d . B .
C45 C 0.5958(9) 0.6186(7) -0.0915(4) 0.036(2) Uani 1 1 d . . .
H45A H 0.5565 0.6451 -0.1211 0.043 Uiso 1 1 calc R . .
C46 C 0.6456(8) 0.6787(6) -0.0552(4) 0.026(2) Uani 1 1 d . . .
C47 C 0.6401(8) 0.7866(6) -0.0566(4) 0.028(2) Uani 1 1 d . . .
C48 C 0.5904(9) 0.8371(7) -0.0964(4) 0.033(2) Uani 1 1 d . . .
H48A H 0.5574 0.8042 -0.1259 0.040 Uiso 1 1 calc R . .
C49 C 0.5872(9) 0.9382(7) -0.0946(4) 0.037(3) Uani 1 1 d . . .
C50 C 0.6337(9) 0.9794(7) -0.0505(4) 0.035(2) Uani 1 1 d . . .
H50A H 0.6287 1.0469 -0.0459 0.042 Uiso 1 1 calc R . .
C51 C 0.6877(9) 0.9252(6) -0.0126(4) 0.035(2) Uani 1 1 d . . .
H51A H 0.7235 0.9568 0.0166 0.041 Uiso 1 1 calc R . .
N52 N 0.6921(7) 0.8291(5) -0.0151(3) 0.0305(19) Uani 1 1 d . . .
C53 C 0.5466(10) 0.4526(7) -0.1270(4) 0.042(3) Uani 1 1 d . . .
C54 C 0.476(3) 0.4949(19) -0.1644(12) 0.066(8) Uiso 0.50 1 d P B 1
H54A H 0.5163 0.4986 -0.1997 0.099 Uiso 0.50 1 calc PR B 1
H54B H 0.4546 0.5597 -0.1522 0.099 Uiso 0.50 1 calc PR B 1
H54C H 0.4056 0.4563 -0.1677 0.099 Uiso 0.50 1 calc PR B 1
C55 C 0.517(2) 0.3568(16) -0.1027(9) 0.034(6) Uiso 0.50 1 d P B 1
H55A H 0.5874 0.3256 -0.0906 0.052 Uiso 0.50 1 calc PR B 1
H55B H 0.4808 0.3165 -0.1299 0.052 Uiso 0.50 1 calc PR B 1
H55C H 0.4634 0.3656 -0.0717 0.052 Uiso 0.50 1 calc PR B 1
C56 C 0.647(3) 0.401(2) -0.1597(14) 0.091(10) Uiso 0.50 1 d P B 1
H56A H 0.7038 0.3768 -0.1344 0.136 Uiso 0.50 1 calc PR B 1
H56B H 0.6847 0.4473 -0.1845 0.136 Uiso 0.50 1 calc PR B 1
H56C H 0.6160 0.3479 -0.1804 0.136 Uiso 0.50 1 calc PR B 1
C54 C 0.4252(18) 0.5037(13) -0.1463(8) 0.031(5) Uiso 0.50 1 d P B 2
H54D H 0.3703 0.5068 -0.1155 0.047 Uiso 0.50 1 calc PR B 2
H54E H 0.3921 0.4657 -0.1754 0.047 Uiso 0.50 1 calc PR B 2
H54F H 0.4417 0.5687 -0.1595 0.047 Uiso 0.50 1 calc PR B 2
C55 C 0.474(3) 0.372(2) -0.0966(12) 0.059(8) Uiso 0.50 1 d P B 2
H55D H 0.5263 0.3273 -0.0793 0.089 Uiso 0.50 1 calc PR B 2
H55E H 0.4272 0.3380 -0.1226 0.089 Uiso 0.50 1 calc PR B 2
H55F H 0.4236 0.4022 -0.0688 0.089 Uiso 0.50 1 calc PR B 2
C56 C 0.626(2) 0.4451(17) -0.1772(9) 0.045(6) Uiso 0.50 1 d P B 2
H56D H 0.6991 0.4153 -0.1673 0.067 Uiso 0.50 1 calc PR B 2
H56E H 0.6412 0.5094 -0.1918 0.067 Uiso 0.50 1 calc PR B 2
H56F H 0.5893 0.4057 -0.2046 0.067 Uiso 0.50 1 calc PR B 2
C57 C 0.5326(10) 0.9962(7) -0.1399(4) 0.043(3) Uani 1 1 d . . .
C58 C 0.6254(14) 1.0009(11) -0.1860(5) 0.080(5) Uani 1 1 d . . .
H58A H 0.5951 1.0363 -0.2167 0.120 Uiso 1 1 calc R . .
H58B H 0.6461 0.9357 -0.1974 0.120 Uiso 1 1 calc R . .
H58C H 0.6940 1.0337 -0.1730 0.120 Uiso 1 1 calc R . .
C59 C 0.5044(13) 1.0968(8) -0.1221(5) 0.067(4) Uani 1 1 d . . .
H59A H 0.4687 1.1314 -0.1518 0.100 Uiso 1 1 calc R . .
H59B H 0.5752 1.1297 -0.1121 0.100 Uiso 1 1 calc R . .
H59C H 0.4507 1.0948 -0.0907 0.100 Uiso 1 1 calc R . .
C60 C 0.4267(14) 0.9477(9) -0.1601(6) 0.087(5) Uani 1 1 d . . .
H60A H 0.3944 0.9861 -0.1892 0.131 Uiso 1 1 calc R . .
H60B H 0.3695 0.9414 -0.1303 0.131 Uiso 1 1 calc R . .
H60C H 0.4472 0.8839 -0.1740 0.131 Uiso 1 1 calc R . .
N61 N 0.8699(7) 0.8495(5) 0.0695(3) 0.0316(19) Uani 1 1 d . . .
C62 C 0.9660(9) 0.8794(7) 0.0449(4) 0.039(3) Uani 1 1 d . . .
H62A H 0.9922 0.8480 0.0126 0.047 Uiso 1 1 calc R . .
C63 C 1.0295(10) 0.9550(7) 0.0647(4) 0.043(3) Uani 1 1 d . . .
H63A H 1.0993 0.9737 0.0466 0.051 Uiso 1 1 calc R . .
C64 C 0.9918(9) 1.0037(7) 0.1108(4) 0.036(2) Uani 1 1 d . . .
C65 C 0.8928(9) 0.9681(7) 0.1374(4) 0.040(3) Uani 1 1 d . . .
H65A H 0.8664 0.9964 0.1705 0.048 Uiso 1 1 calc R . .
C66 C 0.8334(10) 0.8929(7) 0.1162(4) 0.038(3) Uani 1 1 d . . .
H66A H 0.7654 0.8706 0.1344 0.046 Uiso 1 1 calc R . .
C67 C 1.0566(10) 1.0903(7) 0.1268(4) 0.043(3) Uani 1 1 d . . .
N68 N 1.0582(9) 1.1114(7) 0.1787(4) 0.065(3) Uani 1 1 d . . .
H68A H 1.0955 1.1625 0.1896 0.078 Uiso 1 1 calc R . .
H68B H 1.0220 1.0743 0.2025 0.078 Uiso 1 1 calc R . .
O69 O 1.1054(7) 1.1393(5) 0.0919(3) 0.054(2) Uani 1 1 d . . .
N71 N 0.8716(7) 0.6514(5) 0.0799(3) 0.0300(19) Uani 1 1 d . . .
C72 C 0.9682(10) 0.6106(7) 0.0629(4) 0.041(3) Uani 1 1 d . . .
H72A H 0.9924 0.6181 0.0260 0.049 Uiso 1 1 calc R . .
C73 C 1.0360(10) 0.5567(8) 0.0972(4) 0.045(3) Uani 1 1 d . . .
H73A H 1.1053 0.5274 0.0841 0.053 Uiso 1 1 calc R . .
C74 C 1.0001(9) 0.5465(7) 0.1514(4) 0.038(3) Uani 1 1 d . . .
C75 C 0.8987(8) 0.5890(7) 0.1681(4) 0.033(2) Uani 1 1 d . . .
H75A H 0.8725 0.5835 0.2047 0.040 Uiso 1 1 calc R . .
C76 C 0.8353(9) 0.6393(7) 0.1319(4) 0.036(2) Uani 1 1 d . . .
H76A H 0.7638 0.6664 0.1437 0.043 Uiso 1 1 calc R . .
C77 C 1.0711(9) 0.4940(8) 0.1907(4) 0.039(3) Uani 1 1 d . . .
N78 N 1.1235(8) 0.4146(6) 0.1728(4) 0.054(3) Uani 1 1 d . . .
H78A H 1.1690 0.3825 0.1942 0.064 Uiso 1 1 calc R . .
H78B H 1.1128 0.3943 0.1396 0.064 Uiso 1 1 calc R . .
O79 O 1.0817(7) 0.5272(6) 0.2367(3) 0.054(2) Uani 1 1 d . . .
B10 B 0.6681(10) 0.7726(7) 0.2535(5) 0.045(3) Uani 1 1 d D . .
F11 F 0.6463(7) 0.7163(7) 0.2114(4) 0.111(4) Uani 1 1 d D . .
F12 F 0.7498(7) 0.7398(5) 0.2857(4) 0.105(3) Uani 1 1 d D . .
F13 F 0.7039(7) 0.8623(5) 0.2341(3) 0.085(2) Uani 1 1 d D . .
F14 F 0.5685(7) 0.7839(6) 0.2842(3) 0.081(2) Uani 1 1 d D . .
B20 B 0.670(2) 0.7246(15) -0.2446(10) 0.13(3) Uiso 0.50 1 d PD C 1
F21 F 0.6532(13) 0.8030(11) -0.2788(6) 0.066(4) Uiso 0.50 1 d PD C 1
F22 F 0.6952(16) 0.6294(12) -0.2593(7) 0.059(5) Uiso 0.50 1 d PD C 1
F23 F 0.7367(12) 0.7561(9) -0.2026(6) 0.050(4) Uiso 0.50 1 d PD C 1
F24 F 0.5631(16) 0.7112(14) -0.2185(8) 0.050(6) Uiso 0.50 1 d PD C 1
B20 B 0.6667(13) 0.7279(10) -0.2472(6) 0.006(5) Uiso 0.50 1 d PD D 2
F21 F 0.6400(11) 0.7665(9) -0.2969(5) 0.047(3) Uiso 0.50 1 d PD D 2
F22 F 0.7134(17) 0.6480(13) -0.2722(8) 0.072(7) Uiso 0.50 1 d PD D 2
F23 F 0.7646(13) 0.7651(10) -0.2270(7) 0.064(4) Uiso 0.50 1 d PD D 2
F24 F 0.578(2) 0.725(2) -0.2103(11) 0.107(12) Uiso 0.50 1 d PD D 2
B30 B 0.2625(14) -0.2797(11) 0.4802(7) 0.104(7) Uiso 1 1 d D . .
F31 F 0.1861(16) -0.2258(13) 0.5055(8) 0.120(6) Uiso 0.60 1 d PD E 1
F32 F 0.3654(15) -0.2939(13) 0.5089(7) 0.125(6) Uiso 0.60 1 d PD E 1
F33 F 0.3193(12) -0.2450(10) 0.4319(6) 0.080(4) Uiso 0.60 1 d PD E 1
F34 F 0.2245(12) -0.3724(9) 0.4702(5) 0.072(3) Uiso 0.60 1 d PD E 1
F31 F 0.193(3) -0.1968(18) 0.4659(13) 0.140(10) Uiso 0.40 1 d PD E 2
F32 F 0.246(3) -0.270(2) 0.5369(9) 0.136(10) Uiso 0.40 1 d PD E 2
F33 F 0.357(2) -0.232(2) 0.4644(15) 0.155(12) Uiso 0.40 1 d PD E 2
F34 F 0.171(3) -0.330(3) 0.4590(14) 0.165(13) Uiso 0.40 1 d PD E 2
B40 B 0.7364(14) 0.2204(11) 0.0198(7) 0.101(6) Uiso 1 1 d D . .
F41 F 0.8123(16) 0.2731(13) -0.0067(8) 0.121(6) Uiso 0.60 1 d PD F 1
F42 F 0.6329(15) 0.2064(13) -0.0088(7) 0.121(6) Uiso 0.60 1 d PD F 1
F43 F 0.6826(13) 0.2555(10) 0.0680(6) 0.084(4) Uiso 0.60 1 d PD F 1
F44 F 0.7738(12) 0.1276(8) 0.0300(5) 0.070(3) Uiso 0.60 1 d PD F 1
F41 F 0.809(2) 0.3026(18) 0.0339(13) 0.137(10) Uiso 0.40 1 d PD F 2
F42 F 0.749(3) 0.227(2) -0.0370(9) 0.143(10) Uiso 0.40 1 d PD F 2
F43 F 0.641(2) 0.265(2) 0.0368(15) 0.153(12) Uiso 0.40 1 d PD F 2
F44 F 0.827(3) 0.170(3) 0.0417(14) 0.172(14) Uiso 0.40 1 d PD F 2
C81 C 0.749(2) 1.2532(15) -0.2860(10) 0.161(10) Uani 1 1 d . . .
H81A H 0.7194 1.2286 -0.3200 0.241 Uiso 1 1 calc R . .
H81B H 0.7906 1.3134 -0.2930 0.241 Uiso 1 1 calc R . .
H81C H 0.6851 1.2647 -0.2601 0.241 Uiso 1 1 calc R . .
C82 C 0.8276(13) 1.1832(10) -0.2635(8) 0.081(5) Uani 1 1 d . . .
C83 C 0.883(2) 1.2053(15) -0.2139(9) 0.148(9) Uani 1 1 d . . .
H83A H 0.9251 1.1486 -0.2015 0.222 Uiso 1 1 calc R . .
H83B H 0.8255 1.2241 -0.1863 0.222 Uiso 1 1 calc R . .
H83C H 0.9379 1.2581 -0.2201 0.222 Uiso 1 1 calc R . .
O84 O 0.8431(12) 1.1104(9) -0.2867(7) 0.159(7) Uani 1 1 d . . .
C91 C 0.884(2) 0.2963(15) 0.2861(8) 0.138(8) Uani 1 1 d . . .
H91A H 0.9258 0.3536 0.2975 0.207 Uiso 1 1 calc R . .
H91B H 0.9380 0.2430 0.2810 0.207 Uiso 1 1 calc R . .
H91C H 0.8257 0.2792 0.3140 0.207 Uiso 1 1 calc R . .
C92 C 0.8280(14) 0.3159(11) 0.2357(7) 0.084(5) Uani 1 1 d . . .
C93 C 0.749(2) 0.2481(15) 0.2140(9) 0.147(9) Uani 1 1 d . . .
H93A H 0.7206 0.2723 0.1795 0.221 Uiso 1 1 calc R . .
H93B H 0.6834 0.2393 0.2396 0.221 Uiso 1 1 calc R . .
H93C H 0.7878 0.1866 0.2080 0.221 Uiso 1 1 calc R . .
O94 O 0.8422(12) 0.3880(9) 0.2134(8) 0.162(7) Uani 1 1 d . . .
O1 O -0.0477(8) 0.8285(6) 0.4279(3) 0.070(3) Uani 1 1 d . . .
O2 O 1.0479(8) 1.3282(6) 0.0719(3) 0.070(3) Uani 1 1 d . . .
O3 O 0.8254(12) 0.4026(9) 0.0920(6) 0.133(5) Uani 1 1 d . . .
O4 O 0.1762(13) -0.0971(9) 0.4078(6) 0.139(5) Uani 1 1 d . . .

loop_
_atom_site_aniso_label
_atom_site_aniso_U_11
_atom_site_aniso_U_22
_atom_site_aniso_U_33
_atom_site_aniso_U_23
_atom_site_aniso_U_13
_atom_site_aniso_U_12
Pd1 0.0310(5) 0.0239(4) 0.0241(4) 0.0008(3) -0.0059(4) -0.0008(3)
N1 0.031(5) 0.028(4) 0.026(5) 0.003(3) -0.008(4) 0.002(3)
C2 0.041(6) 0.028(5) 0.032(6) 0.000(4) -0.004(5) -0.001(4)
C3 0.052(7) 0.020(5) 0.040(6) 0.004(4) 0.001(6) 0.005(5)
C4 0.038(6) 0.037(6) 0.031(6) 0.010(4) -0.005(5) 0.009(5)
C5 0.035(6) 0.043(6) 0.027(6) -0.004(4) -0.007(5) -0.002(5)
C6 0.022(5) 0.018(4) 0.029(5) 0.004(4) -0.008(5) 0.001(4)
C7 0.035(6) 0.024(5) 0.025(5) 0.000(4) 0.001(5) -0.005(4)
C8 0.037(6) 0.034(6) 0.024(5) -0.001(4) -0.003(5) 0.003(4)
C9 0.036(6) 0.033(6) 0.036(6) -0.001(4) -0.008(5) -0.005(5)
C10 0.038(6) 0.030(5) 0.037(6) -0.002(4) -0.007(5) -0.013(5)
C11 0.045(7) 0.023(5) 0.039(6) 0.005(4) -0.008(5) -0.001(4)
N12 0.032(5) 0.031(4) 0.025(5) 0.001(3) -0.002(4) -0.002(3)
C13 0.051(7) 0.037(6) 0.044(7) 0.008(5) 0.006(6) 0.018(5)
C17 0.049(7) 0.045(6) 0.039(7) -0.003(5) -0.015(6) -0.014(5)
C18 0.094(12) 0.064(9) 0.113(13) -0.002(8) -0.068(11) -0.016(8)
C19 0.093(12) 0.109(12) 0.051(8) -0.039(8) 0.006(8) -0.024(9)
C20 0.103(11) 0.043(7) 0.067(9) -0.005(6) -0.025(8) -0.034(7)
N21 0.038(5) 0.031(4) 0.028(5) -0.001(3) -0.007(4) -0.001(4)
C22 0.038(6) 0.044(6) 0.025(6) 0.004(4) -0.001(5) 0.008(5)
C23 0.044(7) 0.037(6) 0.032(6) 0.012(4) 0.001(5) 0.007(5)
C24 0.035(6) 0.035(6) 0.039(6) 0.007(5) -0.012(5) 0.003(5)
C25 0.048(7) 0.047(7) 0.048(7) 0.006(5) 0.000(6) 0.012(5)
C26 0.036(6) 0.043(6) 0.038(6) 0.004(5) 0.005(5) 0.005(5)
C27 0.041(7) 0.045(6) 0.044(7) 0.008(5) -0.005(6) 0.007(5)
N28 0.082(8) 0.074(7) 0.044(6) 0.009(5) -0.012(6) 0.044(6)
O29 0.064(5) 0.040(4) 0.057(5) 0.008(4) 0.011(4) 0.013(4)
N31 0.032(5) 0.037(5) 0.027(5) -0.001(3) -0.006(4) -0.001(4)
C32 0.048(7) 0.043(6) 0.028(6) -0.004(4) 0.006(5) -0.009(5)
C33 0.050(7) 0.052(7) 0.027(6) -0.005(5) -0.002(5) -0.015(5)
C34 0.042(7) 0.032(6) 0.043(7) -0.009(5) -0.001(5) 0.002(5)
C35 0.037(6) 0.037(6) 0.031(6) -0.007(4) -0.005(5) -0.007(5)
C36 0.028(6) 0.044(6) 0.033(6) -0.008(5) 0.001(5) 0.005(5)
C37 0.031(6) 0.045(7) 0.051(8) -0.008(5) -0.001(6) -0.010(5)
N38 0.055(6) 0.062(6) 0.051(6) -0.012(5) -0.008(5) -0.025(5)
O39 0.050(5) 0.066(5) 0.046(5) -0.001(4) -0.010(4) -0.012(4)
Pd2 0.0307(5) 0.0241(4) 0.0246(4) 0.0008(3) -0.0066(4) -0.0008(3)
N41 0.030(5) 0.025(4) 0.034(5) -0.003(3) -0.004(4) -0.004(3)
C42 0.040(6) 0.027(5) 0.036(6) 0.005(4) 0.001(5) -0.002(4)
C43 0.041(6) 0.024(5) 0.039(6) -0.002(4) -0.002(5) -0.005(4)
C44 0.035(6) 0.038(6) 0.032(6) -0.003(4) -0.002(5) -0.010(5)
C45 0.034(6) 0.039(6) 0.035(6) 0.007(5) -0.003(5) -0.001(5)
C46 0.022(5) 0.019(5) 0.037(6) 0.000(4) -0.001(5) -0.003(4)
C47 0.035(6) 0.022(5) 0.026(6) 0.000(4) -0.001(5) 0.005(4)
C48 0.036(6) 0.034(6) 0.028(6) 0.000(4) -0.002(5) -0.004(4)
C49 0.033(6) 0.038(6) 0.041(7) 0.011(5) -0.009(6) 0.006(5)
C50 0.041(6) 0.027(5) 0.037(6) 0.003(4) -0.009(6) 0.009(5)
C51 0.044(7) 0.029(5) 0.031(6) -0.007(4) -0.011(5) -0.003(5)
N52 0.035(5) 0.030(5) 0.027(5) 0.004(3) -0.009(4) 0.002(4)
C53 0.053(7) 0.034(6) 0.040(6) -0.008(5) 0.002(6) -0.019(5)
C57 0.056(8) 0.042(6) 0.032(6) 0.009(5) -0.006(6) 0.014(5)
C58 0.100(12) 0.096(11) 0.046(8) 0.024(7) -0.010(8) 0.017(9)
C59 0.087(10) 0.042(7) 0.074(9) 0.010(6) -0.030(8) 0.029(7)
C60 0.106(12) 0.054(8) 0.106(12) 0.017(8) -0.068(11) 0.004(8)
N61 0.037(5) 0.035(5) 0.023(4) 0.004(3) -0.007(4) -0.001(4)
C62 0.046(7) 0.046(6) 0.026(6) -0.009(4) 0.004(5) -0.006(5)
C63 0.049(7) 0.041(6) 0.039(6) -0.001(5) 0.006(6) -0.015(5)
C64 0.041(7) 0.041(6) 0.026(6) 0.001(4) -0.009(5) -0.007(5)
C65 0.047(7) 0.041(6) 0.031(6) -0.005(5) -0.007(5) -0.003(5)
C66 0.048(7) 0.042(6) 0.026(6) -0.003(4) -0.005(5) -0.005(5)
C67 0.047(7) 0.043(6) 0.039(7) -0.005(5) 0.002(6) -0.005(5)
N68 0.084(8) 0.066(7) 0.044(6) -0.011(5) -0.003(6) -0.045(6)
O69 0.063(5) 0.046(5) 0.052(5) -0.003(4) 0.009(4) -0.016(4)
N71 0.034(5) 0.034(4) 0.022(4) -0.003(3) -0.006(4) -0.004(4)
C72 0.047(7) 0.046(6) 0.030(6) 0.004(5) 0.003(6) 0.005(5)
C73 0.049(7) 0.052(7) 0.032(6) 0.010(5) 0.001(6) 0.012(5)
C74 0.046(7) 0.040(6) 0.029(6) 0.009(4) -0.005(5) -0.002(5)
C75 0.029(6) 0.038(6) 0.032(6) 0.009(4) 0.002(5) 0.008(4)
C76 0.037(6) 0.038(6) 0.032(6) 0.005(4) -0.004(5) -0.005(5)
C77 0.028(6) 0.057(7) 0.033(7) 0.009(5) 0.000(5) 0.009(5)
N78 0.052(6) 0.056(6) 0.053(6) 0.014(5) -0.002(5) 0.018(5)
O79 0.055(5) 0.067(5) 0.041(5) 0.006(4) -0.012(4) 0.013(4)
B10 0.048(8) 0.037(7) 0.051(8) -0.002(6) -0.003(7) -0.010(6)
F11 0.083(6) 0.146(8) 0.103(7) -0.089(6) 0.011(5) -0.028(6)
F12 0.087(6) 0.066(5) 0.166(9) 0.037(5) -0.078(7) -0.002(4)
F13 0.093(6) 0.079(5) 0.085(6) 0.033(4) -0.013(5) -0.015(4)
F14 0.076(6) 0.097(6) 0.069(5) -0.003(4) 0.028(4) 0.003(4)
C81 0.16(2) 0.133(19) 0.19(2) -0.053(17) -0.07(2) 0.052(17)
C82 0.060(9) 0.060(9) 0.122(14) -0.026(9) 0.009(9) 0.002(7)
C83 0.18(2) 0.132(18) 0.132(18) 0.015(14) -0.033(18) 0.036(17)
O84 0.116(11) 0.075(8) 0.286(19) -0.084(10) 0.026(11) 0.016(7)
C91 0.17(2) 0.136(18) 0.116(16) -0.002(13) -0.047(16) -0.015(15)
C92 0.074(11) 0.055(9) 0.121(14) 0.029(9) 0.006(10) 0.000(8)
C93 0.15(2) 0.137(19) 0.16(2) 0.026(15) -0.029(17) -0.068(16)
O94 0.110(11) 0.078(9) 0.30(2) 0.075(11) 0.026(11) -0.008(7)
O1 0.094(7) 0.065(6) 0.051(5) -0.010(4) 0.009(5) -0.017(5)
O2 0.083(7) 0.075(6) 0.051(5) 0.011(4) 0.014(5) 0.015(5)
O3 0.141(12) 0.097(9) 0.164(12) -0.004(8) -0.028(10) -0.007(8)
O4 0.147(13) 0.101(9) 0.170(13) 0.016(9) -0.029(10) -0.001(8)

loop_
_atom_type_symbol
_atom_type_description
_atom_type_scat_dispersion_real
_atom_type_scat_dispersion_imag
_atom_type_scat_source
C C 0.0033 0.0016 'International Tables Vol C Tables 4.2.6.8 and 6.1.1.4'
H H 0.0000 0.0000 'International Tables Vol C Tables 4.2.6.8 and 6.1.1.4'
B B 0.0013 0.0007 'International Tables Vol C Tables 4.2.6.8 and 6.1.1.4'
N N 0.0061 0.0033 'International Tables Vol C Tables 4.2.6.8 and 6.1.1.4'
O O 0.0106 0.0060 'International Tables Vol C Tables 4.2.6.8 and 6.1.1.4'
F F 0.0171 0.0103 'International Tables Vol C Tables 4.2.6.8 and 6.1.1.4'
Pd Pd -0.9988 1.0072 'International Tables Vol C Tables 4.2.6.8 and 6.1.1.4'

loop_
_geom_angle_atom_site_label_1
_geom_angle_atom_site_label_2
_geom_angle_atom_site_label_3
_geom_angle
_geom_angle_site_symmetry_1
_geom_angle_site_symmetry_3
_geom_angle_publ_flag
N1 Pd1 N12 80.4(3) . . ?
N1 Pd1 N21 172.7(3) . . ?
N12 Pd1 N21 95.4(3) . . ?
N1 Pd1 N31 97.8(3) . . ?
N12 Pd1 N31 178.2(3) . . ?
N21 Pd1 N31 86.4(3) . . ?
C6 N1 C2 118.4(7) . . ?
C6 N1 Pd1 115.2(5) . . ?
C2 N1 Pd1 126.2(6) . . ?
C3 C2 N1 121.9(9) . . ?
C2 C3 C4 120.9(9) . . ?
C5 C4 C3 116.0(8) . . ?
C5 C4 C13 121.6(9) . . ?
C3 C4 C13 122.4(9) . . ?
C4 C5 C6 121.8(9) . . ?
N1 C6 C5 120.9(8) . . ?
N1 C6 C7 114.8(7) . . ?
C5 C6 C7 124.2(8) . . ?
N12 C7 C8 122.0(8) . . ?
N12 C7 C6 113.1(7) . . ?
C8 C7 C6 124.9(8) . . ?
C7 C8 C9 119.9(9) . . ?
C10 C9 C8 116.9(8) . . ?
C10 C9 C17 123.0(8) . . ?
C8 C9 C17 120.1(8) . . ?
C9 C10 C11 121.2(9) . . ?
N12 C11 C10 121.9(9) . . ?
C11 N12 C7 118.0(8) . . ?
C11 N12 Pd1 126.2(6) . . ?
C7 N12 Pd1 115.6(6) . . ?
C14 C13 C16 120.3(17) . . ?
C14 C13 C15 80.1(17) . . ?
C16 C13 C15 113.5(15) . . ?
C14 C13 C4 117.5(15) . . ?
C16 C13 C4 112.2(12) . . ?
C15 C13 C4 108.3(12) . . ?
C14 C13 C15 108(2) . . ?
C16 C13 C15 88.3(17) . . ?
C15 C13 C15 30.7(13) . . ?
C4 C13 C15 104.6(15) . . ?
C14 C13 C16 107.8(18) . . ?
C16 C13 C16 21.1(13) . . ?
C15 C13 C16 131.2(15) . . ?
C4 C13 C16 109.5(12) . . ?
C15 C13 C16 109.0(18) . . ?
C14 C13 C14 26.2(14) . . ?
C16 C13 C14 108.0(14) . . ?
C15 C13 C14 106.3(14) . . ?
C4 C13 C14 108.2(11) . . ?
C15 C13 C14 133.6(17) . . ?
C16 C13 C14 90.0(14) . . ?
C18 C17 C20 109.6(10) . . ?
C18 C17 C9 111.1(10) . . ?
C20 C17 C9 110.6(8) . . ?
C18 C17 C19 109.6(11) . . ?
C20 C17 C19 109.1(11) . . ?
C9 C17 C19 106.8(9) . . ?
C26 N21 C22 119.3(8) . . ?
C26 N21 Pd1 116.5(7) . . ?
C22 N21 Pd1 124.3(7) . . ?
N21 C22 C23 122.0(9) . . ?
C22 C23 C24 119.7(9) . . ?
C23 C24 C25 117.8(9) . . ?
C23 C24 C27 124.8(9) . . ?
C25 C24 C27 117.4(10) . . ?
C24 C25 C26 119.3(10) . . ?
N21 C26 C25 121.7(10) . . ?
O29 C27 N28 123.0(10) . . ?
O29 C27 C24 118.6(10) . . ?
N28 C27 C24 118.4(10) . . ?
C32 N31 C36 119.0(8) . . ?
C32 N31 Pd1 121.6(7) . . ?
C36 N31 Pd1 119.1(7) . . ?
N31 C32 C33 121.6(9) . . ?
C34 C33 C32 118.3(10) . . ?
C35 C34 C33 119.6(9) . . ?
C35 C34 C37 119.4(9) . . ?
C33 C34 C37 121.0(10) . . ?
C36 C35 C34 118.9(9) . . ?
N31 C36 C35 122.5(10) . . ?
O39 C37 N38 124.4(10) . . ?
O39 C37 C34 119.9(10) . . ?
N38 C37 C34 115.7(10) . . ?
N52 Pd2 N41 80.4(3) . . ?
N52 Pd2 N71 178.2(3) . . ?
N41 Pd2 N71 97.8(3) . . ?
N52 Pd2 N61 95.7(3) . . ?
N41 Pd2 N61 173.0(3) . . ?
N71 Pd2 N61 86.1(3) . . ?
C46 N41 C42 117.6(8) . . ?
C46 N41 Pd2 115.4(5) . . ?
C42 N41 Pd2 126.7(7) . . ?
C43 C42 N41 122.2(9) . . ?
C42 C43 C44 120.1(9) . . ?
C45 C44 C43 117.3(9) . . ?
C45 C44 C53 121.4(9) . . ?
C43 C44 C53 121.3(9) . . ?
C46 C45 C44 121.4(9) . . ?
N41 C46 C45 121.2(8) . . ?
N41 C46 C47 113.4(7) . . ?
C45 C46 C47 125.3(8) . . ?
N52 C47 C48 122.4(8) . . ?
N52 C47 C46 113.7(7) . . ?
C48 C47 C46 123.8(8) . . ?
C47 C48 C49 120.6(9) . . ?
C50 C49 C48 116.0(8) . . ?
C50 C49 C57 123.0(9) . . ?
C48 C49 C57 121.0(9) . . ?
C49 C50 C51 121.1(9) . . ?
N52 C51 C50 122.4(8) . . ?
C51 N52 C47 117.3(7) . . ?
C51 N52 Pd2 126.3(6) . . ?
C47 N52 Pd2 116.1(6) . . ?
C54 C53 C55 120.7(17) . . ?
C54 C53 C56 81.2(17) . . ?
C55 C53 C56 112.9(15) . . ?
C54 C53 C44 116.5(14) . . ?
C55 C53 C44 112.1(12) . . ?
C56 C53 C44 109.0(12) . . ?
C54 C53 C56 107.4(19) . . ?
C55 C53 C56 87.6(17) . . ?
C56 C53 C56 29.5(13) . . ?
C44 C53 C56 107.5(15) . . ?
C54 C53 C55 107.3(17) . . ?
C55 C53 C55 20.8(13) . . ?
C56 C53 C55 129.8(16) . . ?
C44 C53 C55 110.2(13) . . ?
C56 C53 C55 107.5(18) . . ?
C54 C53 C54 25.9(13) . . ?
C55 C53 C54 108.1(14) . . ?
C56 C53 C54 107.1(13) . . ?
C44 C53 C54 107.4(10) . . ?
C56 C53 C54 132.1(16) . . ?
C55 C53 C54 89.7(14) . . ?
C59 C57 C60 110.1(10) . . ?
C59 C57 C49 111.7(9) . . ?
C60 C57 C49 111.5(9) . . ?
C59 C57 C58 108.5(10) . . ?
C60 C57 C58 109.5(11) . . ?
C49 C57 C58 105.4(9) . . ?
C62 N61 C66 119.2(8) . . ?
C62 N61 Pd2 116.7(6) . . ?
C66 N61 Pd2 124.0(7) . . ?
N61 C62 C63 121.8(9) . . ?
C62 C63 C64 120.4(10) . . ?
C63 C64 C65 116.6(9) . . ?
C63 C64 C67 117.9(9) . . ?
C65 C64 C67 125.5(9) . . ?
C66 C65 C64 120.5(10) . . ?
N61 C66 C65 121.3(10) . . ?
O69 C67 N68 122.8(10) . . ?
O69 C67 C64 119.6(10) . . ?
N68 C67 C64 117.6(10) . . ?
C72 N71 C76 119.3(9) . . ?
C72 N71 Pd2 122.0(7) . . ?
C76 N71 Pd2 118.4(7) . . ?
N71 C72 C73 122.0(9) . . ?
C72 C73 C74 118.7(10) . . ?
C75 C74 C73 118.2(9) . . ?
C75 C74 C77 120.4(9) . . ?
C73 C74 C77 121.4(10) . . ?
C76 C75 C74 120.0(9) . . ?
N71 C76 C75 121.7(10) . . ?
O79 C77 N78 123.9(10) . . ?
O79 C77 C74 119.3(10) . . ?
N78 C77 C74 116.8(9) . . ?
F11 B10 F12 114.7(10) . . ?
F11 B10 F14 108.7(9) . . ?
F12 B10 F14 108.1(10) . . ?
F11 B10 F13 108.8(10) . . ?
F12 B10 F13 107.5(9) . . ?
F14 B10 F13 108.9(9) . . ?
F23 B20 F24 101.9(19) . . ?
F23 B20 F21 107.1(17) . . ?
F24 B20 F21 104.5(18) . . ?
F23 B20 F22 111.8(17) . . ?
F24 B20 F22 99.9(18) . . ?
F21 B20 F22 128(2) . . ?
F24 B20 F23 113.0(17) . . ?
F24 B20 F22 124.2(19) . . ?
F23 B20 F22 98.7(14) . . ?
F24 B20 F21 114.8(18) . . ?
F23 B20 F21 112.9(13) . . ?
F22 B20 F21 90.7(13) . . ?
F31 B30 F33 113(2) . . ?
F31 B30 F34 87(2) . . ?
F33 B30 F34 141(3) . . ?
F31 B30 F34 113.9(15) . . ?
F33 B30 F34 132(2) . . ?
F34 B30 F34 38.1(16) . . ?
F31 B30 F32 53.2(14) . . ?
F33 B30 F32 109(2) . . ?
F34 B30 F32 110(2) . . ?
F34 B30 F32 103.3(17) . . ?
F31 B30 F32 114.2(16) . . ?
F33 B30 F32 61.2(18) . . ?
F34 B30 F32 141(2) . . ?
F34 B30 F32 103.6(14) . . ?
F32 B30 F32 67.2(16) . . ?
F31 B30 F33 119.5(16) . . ?
F33 B30 F33 39.8(16) . . ?
F34 B30 F33 101(2) . . ?
F34 B30 F33 107.9(13) . . ?
F32 B30 F33 147.1(19) . . ?
F32 B30 F33 95.2(14) . . ?
F31 B30 F31 44.6(13) . . ?
F33 B30 F31 89(2) . . ?
F34 B30 F31 83(2) . . ?
F34 B30 F31 121.0(18) . . ?
F32 B30 F31 96(2) . . ?
F32 B30 F31 135.1(19) . . ?
F33 B30 F31 76.9(17) . . ?
F41 B40 F43 116(2) . . ?
F41 B40 F44 113.9(15) . . ?
F43 B40 F44 130(2) . . ?
F41 B40 F44 88(2) . . ?
F43 B40 F44 139(3) . . ?
F44 B40 F44 38.0(16) . . ?
F41 B40 F42 54.5(15) . . ?
F43 B40 F42 110(2) . . ?
F44 B40 F42 102.7(17) . . ?
F44 B40 F42 111(2) . . ?
F41 B40 F43 120.0(16) . . ?
F43 B40 F43 39.5(15) . . ?
F44 B40 F43 107.5(14) . . ?
F44 B40 F43 100(2) . . ?
F42 B40 F43 147.5(19) . . ?
F41 B40 F42 113.3(16) . . ?
F43 B40 F42 60.9(17) . . ?
F44 B40 F42 103.6(14) . . ?
F44 B40 F42 141(2) . . ?
F42 B40 F42 65.0(16) . . ?
F43 B40 F42 96.1(14) . . ?
F41 B40 F41 45.5(13) . . ?
F43 B40 F41 92(2) . . ?
F44 B40 F41 120.0(18) . . ?
F44 B40 F41 82(2) . . ?
F42 B40 F41 98(2) . . ?
F43 B40 F41 76.7(16) . . ?
F42 B40 F41 136.1(18) . . ?
O84 C82 C83 122.2(18) . . ?
O84 C82 C81 118.8(18) . . ?
C83 C82 C81 119.0(15) . . ?
O94 C92 C93 118.5(19) . . ?
O94 C92 C91 120.9(19) . . ?
C93 C92 C91 120.5(16) . . ?

loop_
_geom_bond_atom_site_label_1
_geom_bond_atom_site_label_2
_geom_bond_distance
_geom_bond_site_symmetry_2
_geom_bond_publ_flag
Pd1 N1 2.005(7) . ?
Pd1 N12 2.011(7) . ?
Pd1 N21 2.029(8) . ?
Pd1 N31 2.031(8) . ?
N1 C6 1.348(11) . ?
N1 C2 1.366(11) . ?
C2 C3 1.366(13) . ?
C3 C4 1.402(14) . ?
C4 C5 1.384(13) . ?
C4 C13 1.525(13) . ?
C5 C6 1.385(13) . ?
C6 C7 1.494(11) . ?
C7 N12 1.358(12) . ?
C7 C8 1.362(13) . ?
C8 C9 1.401(13) . ?
C9 C10 1.366(14) . ?
C9 C17 1.538(13) . ?
C10 C11 1.366(13) . ?
C11 N12 1.338(11) . ?
C13 C14 1.40(3) . ?
C13 C16 1.49(2) . ?
C13 C15 1.50(2) . ?
C13 C15 1.56(3) . ?
C13 C16 1.59(3) . ?
C13 C14 1.63(2) . ?
C17 C18 1.490(17) . ?
C17 C20 1.534(15) . ?
C17 C19 1.542(17) . ?
N21 C26 1.309(12) . ?
N21 C22 1.355(12) . ?
C22 C23 1.364(13) . ?
C23 C24 1.385(14) . ?
C24 C25 1.385(14) . ?
C24 C27 1.500(14) . ?
C25 C26 1.402(14) . ?
C27 O29 1.238(12) . ?
C27 N28 1.327(13) . ?
N31 C32 1.334(13) . ?
N31 C36 1.349(12) . ?
C32 C33 1.400(14) . ?
C33 C34 1.383(14) . ?
C34 C35 1.381(14) . ?
C34 C37 1.497(14) . ?
C35 C36 1.360(13) . ?
C37 O39 1.222(12) . ?
C37 N38 1.331(13) . ?
Pd2 N52 2.005(7) . ?
Pd2 N41 2.007(7) . ?
Pd2 N71 2.030(8) . ?
Pd2 N61 2.033(8) . ?
N41 C46 1.364(12) . ?
N41 C42 1.371(11) . ?
C42 C43 1.364(13) . ?
C43 C44 1.391(14) . ?
C44 C45 1.380(13) . ?
C44 C53 1.537(13) . ?
C45 C46 1.367(13) . ?
C46 C47 1.505(11) . ?
C47 N52 1.344(12) . ?
C47 C48 1.351(13) . ?
C48 C49 1.411(13) . ?
C49 C50 1.357(14) . ?
C49 C57 1.533(14) . ?
C50 C51 1.370(13) . ?
C51 N52 1.342(11) . ?
C53 C54 1.39(3) . ?
C53 C55 1.50(2) . ?
C53 C56 1.53(2) . ?
C53 C56 1.57(3) . ?
C53 C55 1.58(3) . ?
C53 C54 1.66(2) . ?
C57 C59 1.502(14) . ?
C57 C60 1.501(17) . ?
C57 C58 1.545(17) . ?
N61 C62 1.321(12) . ?
N61 C66 1.358(12) . ?
C62 C63 1.385(14) . ?
C63 C64 1.385(14) . ?
C64 C65 1.398(14) . ?
C64 C67 1.482(14) . ?
C65 C66 1.368(14) . ?
C67 O69 1.225(12) . ?
C67 N68 1.317(13) . ?
N71 C72 1.315(13) . ?
N71 C76 1.349(12) . ?
C72 C73 1.395(14) . ?
C73 C74 1.397(14) . ?
C74 C75 1.369(14) . ?
C74 C77 1.483(14) . ?
C75 C76 1.368(13) . ?
C77 O79 1.237(12) . ?
C77 N78 1.331(13) . ?
B10 F11 1.332(11) . ?
B10 F12 1.338(12) . ?
B10 F14 1.372(12) . ?
B10 F13 1.396(11) . ?
B20 F23 1.388(19) . ?
B20 F24 1.39(2) . ?
B20 F21 1.398(18) . ?
B20 F22 1.405(18) . ?
B20 F24 1.356(18) . ?
B20 F23 1.358(15) . ?
B20 F22 1.376(16) . ?
B20 F21 1.383(15) . ?
B30 F31 1.307(16) . ?
B30 F33 1.328(19) . ?
B30 F34 1.386(19) . ?
B30 F34 1.390(16) . ?
B30 F32 1.413(18) . ?
B30 F32 1.420(16) . ?
B30 F33 1.431(16) . ?
B30 F31 1.457(18) . ?
B40 F41 1.306(16) . ?
B40 F43 1.331(19) . ?
B40 F44 1.390(16) . ?
B40 F44 1.391(19) . ?
B40 F42 1.408(18) . ?
B40 F43 1.415(16) . ?
B40 F42 1.426(16) . ?
B40 F41 1.469(18) . ?
C81 C82 1.45(2) . ?
C82 O84 1.175(16) . ?
C82 C83 1.44(2) . ?
C91 C92 1.45(2) . ?
C92 O94 1.156(16) . ?
C92 C93 1.43(2) . ?
